data_7220773
loop_
_publ_author_name
'Arcos-Ramos, Rafael'
'Rodriguez-Molina, Braulio'
'Ramirez-Montes, Pedro'
'Gonzalez-Rodriguez, Edgar'
'Ochoa, Maria'
'Santillan, Rosa'
'Farf\'an, Norberto'
'Garcia-Garibay, Miguel A'

_publ_section_title
;
 Crystalline arrays of molecular rotors with TIPS-trityl and
 phenolic-trityl stators using phenylene, 1,2-difluorophenylene and
 pyridine rotators
;
_journal_name_full 'RSC Adv.'
_journal_paper_doi 10.1039/C5RA07422C
_journal_year 2015
_chemical_formula_sum 'C35 H38 Cl2 N4 O3'
_chemical_formula_weight 633.59
_chemical_name_systematic
; 
 ? 
;
_space_group_IT_number 14
_symmetry_cell_setting monoclinic
_symmetry_space_group_name_Hall '-P 2yn'
_symmetry_space_group_name_H-M 'P 1 21/n 1'
_atom_sites_solution_hydrogens geom
_atom_sites_solution_primary direct
_atom_sites_solution_secondary difmap
_audit_creation_method SHELXL-97
_audit_update_record
;
2013-06-08 deposited with the CCDC.
2015-06-15 downloaded from the CCDC.
;
_cell_angle_alpha 90.00
_cell_angle_beta 105.080(5)
_cell_angle_gamma 90.00
_cell_formula_units_Z 4
_cell_length_a 14.119(4)
_cell_length_b 15.494(5)
_cell_length_c 15.319(5)
_cell_measurement_reflns_used 3107
_cell_measurement_temperature 173(2)
_cell_measurement_theta_max 27.89
_cell_measurement_theta_min 2.19
_cell_volume 3235.8(17)
_computing_cell_refinement 'Bruker SAINT'
_computing_data_collection 'Bruker APEX2'
_computing_data_reduction 'Bruker SAINT'
_computing_molecular_graphics 'Bruker SHELXTL'
_computing_publication_material 'Bruker SHELXTL'
_computing_structure_refinement 'SHELXL-97 (Sheldrick, 1997)'
_computing_structure_solution 'SHELXS-97 (Sheldrick, 1990)'
_diffrn_ambient_temperature 173(2)
_diffrn_measured_fraction_theta_full 1.000
_diffrn_measured_fraction_theta_max 1.000
_diffrn_measurement_device_type 'Bruker APEX-II CCD'
_diffrn_measurement_method '\f and \w scans'
_diffrn_radiation_monochromator graphite
_diffrn_radiation_source 'fine-focus sealed tube'
_diffrn_radiation_type MoK\a
_diffrn_radiation_wavelength 0.71073
_diffrn_reflns_av_R_equivalents 0.0824
_diffrn_reflns_av_sigmaI/netI 0.0959
_diffrn_reflns_limit_h_max 16
_diffrn_reflns_limit_h_min -16
_diffrn_reflns_limit_k_max 18
_diffrn_reflns_limit_k_min -13
_diffrn_reflns_limit_l_max 18
_diffrn_reflns_limit_l_min -17
_diffrn_reflns_number 15949
_diffrn_reflns_theta_full 25.01
_diffrn_reflns_theta_max 25.01
_diffrn_reflns_theta_min 1.75
_diffrn_standards_number 0
_exptl_absorpt_coefficient_mu 0.242
_exptl_absorpt_correction_T_max 0.9692
_exptl_absorpt_correction_T_min 0.9646
_exptl_absorpt_correction_type multi-scan
_exptl_absorpt_process_details SADABS
_exptl_crystal_colour COLOURLESS
_exptl_crystal_density_diffrn 1.301
_exptl_crystal_density_meas ?
_exptl_crystal_density_method 'not measured'
_exptl_crystal_description BLOCK
_exptl_crystal_F_000 1336
_exptl_crystal_size_max 0.15
_exptl_crystal_size_mid 0.14
_exptl_crystal_size_min 0.13
_refine_diff_density_max 0.392
_refine_diff_density_min -0.548
_refine_diff_density_rms 0.074
_refine_ls_extinction_method none
_refine_ls_goodness_of_fit_ref 1.048
_refine_ls_hydrogen_treatment constr
_refine_ls_matrix_type full
_refine_ls_number_parameters 403
_refine_ls_number_reflns 5705
_refine_ls_number_restraints 0
_refine_ls_restrained_S_all 1.048
_refine_ls_R_factor_all 0.1039
_refine_ls_R_factor_gt 0.0652
_refine_ls_shift/su_max 0.000
_refine_ls_shift/su_mean 0.000
_refine_ls_structure_factor_coef Fsqd
_refine_ls_weighting_details 'calc w=1/[\s^2^(Fo^2^)+(0.0969P)^2^+0.8345P] where P=(Fo^2^+2Fc^2^)/3'
_refine_ls_weighting_scheme calc
_refine_ls_wR_factor_gt 0.1737
_refine_ls_wR_factor_ref 0.1914
_reflns_number_gt 3701
_reflns_number_total 5705
_reflns_threshold_expression >2sigma(I)
_cod_data_source_file c5ra07422c2.cif
_cod_data_source_block shelx
_cod_depositor_comments
;
The following automatic conversions were performed:

'_symmetry_cell_setting' value 'Monoclinic' changed to 'monoclinic'
according to
/usr/data/users/saulius/crontab/automatic-downloads/rss-feeds/RSC/lib/dictionaries/cif_core.dic
dictionary named 'cif_core.dic' version 2.4.2 from 2011-04-26.

'_exptl_absorpt_correction_type' value 'MULTI-SCAN' changed to
'multi-scan' according to
/usr/data/users/saulius/crontab/automatic-downloads/rss-feeds/RSC/lib/dictionaries/cif_core.dic
dictionary named 'cif_core.dic' version 2.4.2 from 2011-04-26.

'_exptl_crystal_density_meas' value 'NONE' was changed to '?' - the
value is perceived as not measured.

Automatic conversion script
Id: cif_fix_values 3271 2015-04-21 07:52:19Z andrius 
;
_cod_original_sg_symbol_H-M P2(1)/n
_cod_database_code 7220773

loop_
_symmetry_equiv_pos_as_xyz
'x, y, z'
'-x+1/2, y+1/2, -z+1/2'
'-x, -y, -z'
'x-1/2, -y-1/2, z-1/2'

loop_
_atom_site_label
_atom_site_type_symbol
_atom_site_fract_x
_atom_site_fract_y
_atom_site_fract_z
_atom_site_U_iso_or_equiv
_atom_site_adp_type
_atom_site_occupancy
_atom_site_symmetry_multiplicity
_atom_site_calc_flag
_atom_site_refinement_flags
O1 O 0.76258(15) 0.10859(16) 0.48318(15) 0.0203(6) Uani 1 1 d .
O2 O 0.83917(16) 0.48502(16) 0.59266(15) 0.0218(6) Uani 1 1 d .
O3 O 0.61961(18) 0.15089(18) 0.92304(16) 0.0285(6) Uani 1 1 d .
H3 H 0.6264 0.0977 0.9160 0.043 Uiso 1 1 calc R
N1 N 1.09198(19) 0.0377(2) 0.64267(18) 0.0222(7) Uani 1 1 d .
H1A H 1.1258 0.0668 0.6937 0.027 Uiso 1 1 calc R
H1B H 1.1365 0.0262 0.6097 0.027 Uiso 1 1 calc R
N2 N 0.42979(19) 0.1499(2) 0.31137(19) 0.0241(7) Uani 1 1 d .
H2A H 0.4129 0.1617 0.2504 0.029 Uiso 1 1 calc R
H2B H 0.3897 0.1834 0.3363 0.029 Uiso 1 1 calc R
N3 N 0.80060(18) 0.34787(19) 0.53596(17) 0.0159(6) Uani 1 1 d .
N4 N 0.77865(18) 0.30764(19) 0.60986(17) 0.0171(7) Uani 1 1 d .
C1 C 0.8136(2) 0.2897(2) 0.4604(2) 0.0152(7) Uani 1 1 d .
C2 C 0.8882(2) 0.2196(2) 0.4994(2) 0.0160(8) Uani 1 1 d .
C3 C 0.9884(2) 0.2392(2) 0.5315(2) 0.0182(8) Uani 1 1 d .
H3A H 1.0098 0.2957 0.5217 0.022 Uiso 1 1 calc R
C4 C 1.0573(2) 0.1802(2) 0.5765(2) 0.0198(8) Uani 1 1 d .
C5 C 1.0255(2) 0.0954(2) 0.5925(2) 0.0181(8) Uani 1 1 d .
C6 C 0.9261(2) 0.0748(2) 0.5583(2) 0.0179(8) Uani 1 1 d .
H6 H 0.9039 0.0181 0.5660 0.022 Uiso 1 1 calc R
C7 C 0.8594(2) 0.1367(2) 0.5130(2) 0.0160(8) Uani 1 1 d .
C8 C 0.6943(2) 0.1652(2) 0.4314(2) 0.0168(8) Uani 1 1 d .
C9 C 0.6000(2) 0.1301(2) 0.3970(2) 0.0178(8) Uani 1 1 d .
H9 H 0.5878 0.0716 0.4089 0.021 Uiso 1 1 calc R
C10 C 0.5244(2) 0.1812(2) 0.3454(2) 0.0190(8) Uani 1 1 d .
C11 C 0.5435(2) 0.2687(2) 0.3293(2) 0.0177(8) Uani 1 1 d .
C12 C 0.6378(2) 0.3001(2) 0.3640(2) 0.0175(8) Uani 1 1 d .
H12 H 0.6510 0.3585 0.3524 0.021 Uiso 1 1 calc R
C13 C 0.7148(2) 0.2493(2) 0.4156(2) 0.0160(8) Uani 1 1 d .
C14 C 1.1645(2) 0.2046(3) 0.6118(3) 0.0282(9) Uani 1 1 d .
H14A H 1.1750 0.2627 0.5907 0.042 Uiso 1 1 calc R
H14B H 1.2052 0.1632 0.5895 0.042 Uiso 1 1 calc R
H14C H 1.1827 0.2037 0.6781 0.042 Uiso 1 1 calc R
C15 C 1.0644(2) -0.0447(2) 0.6729(2) 0.0235(8) Uani 1 1 d .
H15A H 1.0392 -0.0828 0.6201 0.028 Uiso 1 1 calc R
H15B H 1.0112 -0.0362 0.7034 0.028 Uiso 1 1 calc R
C16 C 1.1512(3) -0.0872(3) 0.7376(3) 0.0316(9) Uani 1 1 d .
H16A H 1.2015 -0.1002 0.7059 0.047 Uiso 1 1 calc R
H16B H 1.1300 -0.1408 0.7607 0.047 Uiso 1 1 calc R
H16C H 1.1785 -0.0480 0.7882 0.047 Uiso 1 1 calc R
C17 C 0.4016(2) 0.0609(2) 0.3205(2) 0.0244(9) Uani 1 1 d .
H17A H 0.4559 0.0226 0.3150 0.029 Uiso 1 1 calc R
H17B H 0.3438 0.0470 0.2702 0.029 Uiso 1 1 calc R
C18 C 0.3775(3) 0.0422(3) 0.4088(3) 0.0349(10) Uani 1 1 d .
H18A H 0.4337 0.0572 0.4591 0.052 Uiso 1 1 calc R
H18B H 0.3626 -0.0194 0.4120 0.052 Uiso 1 1 calc R
H18C H 0.3204 0.0764 0.4128 0.052 Uiso 1 1 calc R
C19 C 0.4621(2) 0.3265(3) 0.2772(2) 0.0241(8) Uani 1 1 d .
H19A H 0.4879 0.3847 0.2734 0.036 Uiso 1 1 calc R
H19B H 0.4096 0.3290 0.3083 0.036 Uiso 1 1 calc R
H19C H 0.4359 0.3034 0.2161 0.036 Uiso 1 1 calc R
C20 C 0.8489(2) 0.3571(2) 0.4034(2) 0.0165(8) Uani 1 1 d .
C21 C 0.8604(2) 0.4373(2) 0.4458(2) 0.0178(8) Uani 1 1 d .
C22 C 0.8915(2) 0.5095(2) 0.4071(2) 0.0199(8) Uani 1 1 d .
H22 H 0.8994 0.5637 0.4371 0.024 Uiso 1 1 calc R
C23 C 0.9109(2) 0.5001(3) 0.3233(2) 0.0237(9) Uani 1 1 d .
H23 H 0.9325 0.5483 0.2953 0.028 Uiso 1 1 calc R
C24 C 0.8987(2) 0.4202(3) 0.2801(2) 0.0235(9) Uani 1 1 d .
H24 H 0.9114 0.4151 0.2223 0.028 Uiso 1 1 calc R
C25 C 0.8685(2) 0.3474(2) 0.3194(2) 0.0200(8) Uani 1 1 d .
H25 H 0.8614 0.2930 0.2898 0.024 Uiso 1 1 calc R
C26 C 0.8334(2) 0.4295(2) 0.5335(2) 0.0179(8) Uani 1 1 d .
C27 C 0.7059(2) 0.3385(2) 0.6369(2) 0.0206(8) Uani 1 1 d .
C28 C 0.6837(2) 0.2902(3) 0.7129(2) 0.0214(8) Uani 1 1 d .
C29 C 0.6435(2) 0.3296(3) 0.7769(2) 0.0261(9) Uani 1 1 d .
H29 H 0.6302 0.3898 0.7727 0.031 Uiso 1 1 calc R
C30 C 0.6225(2) 0.2821(2) 0.8471(2) 0.0231(9) Uani 1 1 d .
H30 H 0.5964 0.3102 0.8908 0.028 Uiso 1 1 calc R
C31 C 0.6397(2) 0.1945(3) 0.8531(2) 0.0232(9) Uani 1 1 d .
C32 C 0.6788(2) 0.1538(2) 0.7891(2) 0.0217(8) Uani 1 1 d .
H32 H 0.6904 0.0933 0.7930 0.026 Uiso 1 1 calc R
C33 C 0.7007(2) 0.2001(3) 0.7202(2) 0.0213(8) Uani 1 1 d .
H33 H 0.7274 0.1715 0.6772 0.026 Uiso 1 1 calc R
C34 C 0.6430(2) 0.4148(3) 0.5979(3) 0.0290(9) Uani 1 1 d .
H34A H 0.6708 0.4673 0.6303 0.044 Uiso 1 1 calc R
H34B H 0.5764 0.4059 0.6044 0.044 Uiso 1 1 calc R
H34C H 0.6407 0.4207 0.5337 0.044 Uiso 1 1 calc R
Cl1 Cl 0.44563(9) 0.21936(9) 0.59722(8) 0.0603(4) Uani 1 1 d .
Cl2 Cl 0.36968(9) 0.37967(9) 0.50474(9) 0.0585(4) Uani 1 1 d .
C35 C 0.3754(4) 0.2672(3) 0.4980(3) 0.0510(13) Uani 1 1 d .
H35A H 0.4036 0.2515 0.4473 0.061 Uiso 1 1 calc R
H35B H 0.3079 0.2436 0.4843 0.061 Uiso 1 1 calc R

loop_
_atom_site_aniso_label
_atom_site_aniso_U_11
_atom_site_aniso_U_22
_atom_site_aniso_U_33
_atom_site_aniso_U_23
_atom_site_aniso_U_13
_atom_site_aniso_U_12
O1 0.0122(11) 0.0136(16) 0.0307(13) 0.0008(10) -0.0021(9) -0.0041(10)
O2 0.0241(12) 0.0147(16) 0.0271(13) -0.0046(11) 0.0077(10) -0.0036(11)
O3 0.0349(14) 0.0227(18) 0.0324(14) 0.0069(12) 0.0165(12) 0.0036(13)
N1 0.0217(15) 0.019(2) 0.0245(15) -0.0010(13) 0.0037(12) -0.0011(13)
N2 0.0155(14) 0.027(2) 0.0269(16) 0.0007(13) 0.0001(12) -0.0029(13)
N3 0.0152(13) 0.0133(19) 0.0184(14) -0.0011(12) 0.0029(11) -0.0020(12)
N4 0.0161(13) 0.0149(19) 0.0199(14) -0.0011(12) 0.0039(11) -0.0042(12)
C1 0.0156(15) 0.011(2) 0.0185(16) -0.0020(14) 0.0030(13) -0.0021(14)
C2 0.0169(16) 0.016(2) 0.0149(16) -0.0022(14) 0.0032(13) -0.0021(14)
C3 0.0166(17) 0.017(2) 0.0221(17) -0.0009(15) 0.0064(14) -0.0071(15)
C4 0.0156(16) 0.020(2) 0.0228(17) 0.0009(15) 0.0030(14) -0.0024(15)
C5 0.0182(16) 0.017(2) 0.0187(17) -0.0007(14) 0.0032(13) 0.0025(15)
C6 0.0164(16) 0.014(2) 0.0218(17) -0.0009(15) 0.0029(13) -0.0033(14)
C7 0.0116(15) 0.017(2) 0.0177(16) -0.0032(14) 0.0010(12) -0.0040(14)
C8 0.0156(16) 0.017(2) 0.0165(16) -0.0013(14) 0.0019(13) 0.0007(14)
C9 0.0214(17) 0.010(2) 0.0215(17) -0.0005(14) 0.0042(14) -0.0052(14)
C10 0.0159(16) 0.021(2) 0.0187(17) -0.0015(15) 0.0026(14) -0.0067(15)
C11 0.0163(16) 0.017(2) 0.0186(16) 0.0008(14) 0.0024(13) -0.0006(14)
C12 0.0167(16) 0.015(2) 0.0210(17) 0.0025(15) 0.0050(13) 0.0001(14)
C13 0.0140(16) 0.017(2) 0.0163(16) -0.0024(14) 0.0026(13) -0.0039(14)
C14 0.0166(17) 0.027(3) 0.038(2) 0.0096(18) 0.0015(15) -0.0010(16)
C15 0.0222(17) 0.019(2) 0.0272(19) -0.0004(16) 0.0036(15) -0.0014(16)
C16 0.030(2) 0.024(3) 0.036(2) 0.0039(18) -0.0008(16) 0.0047(18)
C17 0.0175(17) 0.017(2) 0.036(2) -0.0038(16) 0.0012(15) -0.0073(15)
C18 0.031(2) 0.030(3) 0.043(2) 0.0037(19) 0.0065(18) -0.0056(19)
C19 0.0154(16) 0.025(3) 0.0283(19) 0.0044(16) -0.0009(14) -0.0034(16)
C20 0.0090(15) 0.016(2) 0.0226(17) 0.0021(15) 0.0007(13) 0.0000(14)
C21 0.0096(15) 0.020(2) 0.0222(17) 0.0019(16) 0.0018(13) -0.0007(14)
C22 0.0201(17) 0.012(2) 0.0270(18) -0.0001(15) 0.0040(14) -0.0018(15)
C23 0.0229(18) 0.020(3) 0.0289(19) 0.0068(17) 0.0074(15) -0.0015(16)
C24 0.0231(17) 0.027(3) 0.0208(17) 0.0020(17) 0.0058(14) -0.0002(16)
C25 0.0159(16) 0.020(2) 0.0226(17) -0.0019(15) 0.0035(14) -0.0034(15)
C26 0.0105(15) 0.019(2) 0.0219(17) -0.0012(16) -0.0001(13) -0.0001(14)
C27 0.0159(16) 0.017(2) 0.0271(18) -0.0021(15) 0.0023(14) -0.0051(15)
C28 0.0153(16) 0.021(3) 0.0274(18) 0.0026(16) 0.0042(14) -0.0026(15)
C29 0.0221(18) 0.021(3) 0.036(2) 0.0024(17) 0.0089(16) 0.0039(16)
C30 0.0240(18) 0.020(3) 0.0288(19) 0.0008(16) 0.0129(15) 0.0059(16)
C31 0.0151(16) 0.024(3) 0.0299(19) 0.0078(17) 0.0057(14) 0.0007(15)
C32 0.0228(17) 0.010(2) 0.0313(19) 0.0025(15) 0.0047(15) -0.0002(15)
C33 0.0150(16) 0.025(3) 0.0243(18) -0.0041(16) 0.0065(14) -0.0005(15)
C34 0.0231(18) 0.031(3) 0.036(2) 0.0102(18) 0.0116(16) 0.0038(17)
Cl1 0.0585(8) 0.0517(10) 0.0551(7) 0.0134(6) -0.0132(6) -0.0013(6)
Cl2 0.0489(7) 0.0421(9) 0.0709(8) 0.0016(6) -0.0084(6) 0.0044(6)
C35 0.063(3) 0.048(4) 0.037(2) 0.010(2) 0.005(2) 0.005(3)

loop_
_atom_type_symbol
_atom_type_description
_atom_type_scat_dispersion_real
_atom_type_scat_dispersion_imag
_atom_type_scat_source
C C 0.0033 0.0016 'International Tables Vol C Tables 4.2.6.8 and 6.1.1.4'
H H 0.0000 0.0000 'International Tables Vol C Tables 4.2.6.8 and 6.1.1.4'
N N 0.0061 0.0033 'International Tables Vol C Tables 4.2.6.8 and 6.1.1.4'
O O 0.0106 0.0060 'International Tables Vol C Tables 4.2.6.8 and 6.1.1.4'
Cl Cl 0.1484 0.1585 'International Tables Vol C Tables 4.2.6.8 and 6.1.1.4'

loop_
_geom_angle_atom_site_label_1
_geom_angle_atom_site_label_2
_geom_angle_atom_site_label_3
_geom_angle
C8 O1 C7 117.7(3)
C31 O3 H3 109.5
C5 N1 C15 123.4(3)
C5 N1 H1A 106.5
C15 N1 H1A 106.5
C5 N1 H1B 106.5
C15 N1 H1B 106.5
H1A N1 H1B 106.5
C10 N2 C17 123.8(3)
C10 N2 H2A 106.4
C17 N2 H2A 106.4
C10 N2 H2B 106.4
C17 N2 H2B 106.4
H2A N2 H2B 106.5
C26 N3 N4 126.2(3)
C26 N3 C1 115.1(2)
N4 N3 C1 116.8(3)
C27 N4 N3 117.2(3)
N3 C1 C13 108.1(2)
N3 C1 C2 109.5(2)
C13 C1 C2 110.0(3)
N3 C1 C20 98.8(3)
C13 C1 C20 114.9(3)
C2 C1 C20 114.7(2)
C7 C2 C3 117.3(3)
C7 C2 C1 121.6(3)
C3 C2 C1 120.8(3)
C4 C3 C2 123.0(3)
C4 C3 H3A 118.5
C2 C3 H3A 118.5
C3 C4 C5 118.9(3)
C3 C4 C14 121.3(3)
C5 C4 C14 119.8(3)
N1 C5 C6 122.1(3)
N1 C5 C4 119.6(3)
C6 C5 C4 118.3(3)
C7 C6 C5 120.7(3)
C7 C6 H6 119.7
C5 C6 H6 119.7
C2 C7 O1 123.0(3)
C2 C7 C6 121.8(3)
O1 C7 C6 115.2(3)
C13 C8 O1 123.7(3)
C13 C8 C9 121.6(3)
O1 C8 C9 114.7(3)
C10 C9 C8 120.2(3)
C10 C9 H9 119.9
C8 C9 H9 119.9
N2 C10 C9 122.3(3)
N2 C10 C11 118.5(3)
C9 C10 C11 119.2(3)
C12 C11 C10 118.5(3)
C12 C11 C19 121.1(3)
C10 C11 C19 120.4(3)
C11 C12 C13 122.9(3)
C11 C12 H12 118.5
C13 C12 H12 118.5
C8 C13 C12 117.6(3)
C8 C13 C1 121.5(3)
C12 C13 C1 120.5(3)
C4 C14 H14A 109.5
C4 C14 H14B 109.5
H14A C14 H14B 109.5
C4 C14 H14C 109.5
H14A C14 H14C 109.5
H14B C14 H14C 109.5
N1 C15 C16 110.7(3)
N1 C15 H15A 109.5
C16 C15 H15A 109.5
N1 C15 H15B 109.5
C16 C15 H15B 109.5
H15A C15 H15B 108.1
C15 C16 H16A 109.5
C15 C16 H16B 109.5
H16A C16 H16B 109.5
C15 C16 H16C 109.5
H16A C16 H16C 109.5
H16B C16 H16C 109.5
N2 C17 C18 113.7(3)
N2 C17 H17A 108.8
C18 C17 H17A 108.8
N2 C17 H17B 108.8
C18 C17 H17B 108.8
H17A C17 H17B 107.7
C17 C18 H18A 109.5
C17 C18 H18B 109.5
H18A C18 H18B 109.5
C17 C18 H18C 109.5
H18A C18 H18C 109.5
H18B C18 H18C 109.5
C11 C19 H19A 109.5
C11 C19 H19B 109.5
H19A C19 H19B 109.5
C11 C19 H19C 109.5
H19A C19 H19C 109.5
H19B C19 H19C 109.5
C21 C20 C25 120.0(3)
C21 C20 C1 111.1(3)
C25 C20 C1 128.9(3)
C22 C21 C20 122.1(3)
C22 C21 C26 129.2(3)
C20 C21 C26 108.7(3)
C23 C22 C21 118.1(3)
C23 C22 H22 121.0
C21 C22 H22 121.0
C22 C23 C24 120.2(3)
C22 C23 H23 119.9
C24 C23 H23 119.9
C23 C24 C25 121.8(3)
C23 C24 H24 119.1
C25 C24 H24 119.1
C20 C25 C24 117.8(3)
C20 C25 H25 121.1
C24 C25 H25 121.1
O2 C26 N3 126.1(3)
O2 C26 C21 128.2(3)
N3 C26 C21 105.7(3)
N4 C27 C28 114.4(3)
N4 C27 C34 126.8(3)
C28 C27 C34 118.9(3)
C29 C28 C33 118.0(3)
C29 C28 C27 122.6(4)
C33 C28 C27 119.4(3)
C28 C29 C30 121.1(4)
C28 C29 H29 119.4
C30 C29 H29 119.4
C31 C30 C29 120.1(3)
C31 C30 H30 120.0
C29 C30 H30 120.0
O3 C31 C30 118.3(3)
O3 C31 C32 122.1(4)
C30 C31 C32 119.6(3)
C33 C32 C31 120.8(4)
C33 C32 H32 119.6
C31 C32 H32 119.6
C32 C33 C28 120.5(3)
C32 C33 H33 119.8
C28 C33 H33 119.8
C27 C34 H34A 109.5
C27 C34 H34B 109.5
H34A C34 H34B 109.5
C27 C34 H34C 109.5
H34A C34 H34C 109.5
H34B C34 H34C 109.5
Cl2 C35 Cl1 113.3(3)
Cl2 C35 H35A 108.9
Cl1 C35 H35A 108.9
Cl2 C35 H35B 108.9
Cl1 C35 H35B 108.9
H35A C35 H35B 107.7

loop_
_geom_bond_atom_site_label_1
_geom_bond_atom_site_label_2
_geom_bond_distance
O1 C8 1.389(4)
O1 C7 1.393(4)
O2 C26 1.237(4)
O3 C31 1.358(4)
O3 H3 0.8400
N1 C5 1.376(4)
N1 C15 1.446(5)
N1 H1A 0.9200
N1 H1B 0.9200
N2 C10 1.388(4)
N2 C17 1.452(5)
N2 H2A 0.9200
N2 H2B 0.9200
N3 C26 1.351(4)
N3 N4 1.396(4)
N3 C1 1.514(4)
N4 C27 1.295(4)
C1 C13 1.521(4)
C1 C2 1.523(5)
C1 C20 1.525(5)
C2 C7 1.378(5)
C2 C3 1.406(4)
C3 C4 1.382(5)
C3 H3A 0.9500
C4 C5 1.429(5)
C4 C14 1.518(5)
C5 C6 1.401(4)
C6 C7 1.396(5)
C6 H6 0.9500
C8 C13 1.370(5)
C8 C9 1.408(4)
C9 C10 1.397(5)
C9 H9 0.9500
C10 C11 1.417(5)
C11 C12 1.387(4)
C11 C19 1.512(5)
C12 C13 1.406(5)
C12 H12 0.9500
C14 H14A 0.9800
C14 H14B 0.9800
C14 H14C 0.9800
C15 C16 1.512(5)
C15 H15A 0.9900
C15 H15B 0.9900
C16 H16A 0.9800
C16 H16B 0.9800
C16 H16C 0.9800
C17 C18 1.507(5)
C17 H17A 0.9900
C17 H17B 0.9900
C18 H18A 0.9800
C18 H18B 0.9800
C18 H18C 0.9800
C19 H19A 0.9800
C19 H19B 0.9800
C19 H19C 0.9800
C20 C21 1.392(5)
C20 C25 1.394(4)
C21 C22 1.390(5)
C21 C26 1.494(4)
C22 C23 1.387(5)
C22 H22 0.9500
C23 C24 1.393(5)
C23 H23 0.9500
C24 C25 1.398(5)
C24 H24 0.9500
C25 H25 0.9500
C27 C28 1.485(5)
C27 C34 1.506(5)
C28 C29 1.394(5)
C28 C33 1.416(5)
C29 C30 1.398(5)
C29 H29 0.9500
C30 C31 1.377(5)
C30 H30 0.9500
C31 C32 1.395(5)
C32 C33 1.377(5)
C32 H32 0.9500
C33 H33 0.9500
C34 H34A 0.9800
C34 H34B 0.9800
C34 H34C 0.9800
Cl1 C35 1.749(4)
Cl2 C35 1.749(5)
C35 H35A 0.9900
C35 H35B 0.9900

loop_
_geom_torsion_atom_site_label_1
_geom_torsion_atom_site_label_2
_geom_torsion_atom_site_label_3
_geom_torsion_atom_site_label_4
_geom_torsion
C26 N3 N4 C27 65.3(4)
C1 N3 N4 C27 -131.1(3)
C26 N3 C1 C13 -127.4(3)
N4 N3 C1 C13 67.2(3)
C26 N3 C1 C2 112.8(3)
N4 N3 C1 C2 -52.6(3)
C26 N3 C1 C20 -7.5(3)
N4 N3 C1 C20 -172.9(2)
N3 C1 C2 C7 101.9(3)
C13 C1 C2 C7 -16.8(4)
C20 C1 C2 C7 -148.1(3)
N3 C1 C2 C3 -71.6(3)
C13 C1 C2 C3 169.7(3)
C20 C1 C2 C3 38.4(4)
C7 C2 C3 C4 -1.2(5)
C1 C2 C3 C4 172.6(3)
C2 C3 C4 C5 -0.8(5)
C2 C3 C4 C14 -178.6(3)
C15 N1 C5 C6 -7.0(5)
C15 N1 C5 C4 171.1(3)
C3 C4 C5 N1 -175.5(3)
C14 C4 C5 N1 2.3(5)
C3 C4 C5 C6 2.7(5)
C14 C4 C5 C6 -179.5(3)
N1 C5 C6 C7 175.6(3)
C4 C5 C6 C7 -2.6(5)
C3 C2 C7 O1 -178.9(3)
C1 C2 C7 O1 7.4(4)
C3 C2 C7 C6 1.4(4)
C1 C2 C7 C6 -172.4(3)
C8 O1 C7 C2 5.3(4)
C8 O1 C7 C6 -175.0(3)
C5 C6 C7 C2 0.5(5)
C5 C6 C7 O1 -179.2(3)
C7 O1 C8 C13 -6.5(4)
C7 O1 C8 C9 174.7(3)
C13 C8 C9 C10 -0.1(5)
O1 C8 C9 C10 178.7(3)
C17 N2 C10 C9 -4.2(5)
C17 N2 C10 C11 177.7(3)
C8 C9 C10 N2 -178.9(3)
C8 C9 C10 C11 -0.8(5)
N2 C10 C11 C12 179.4(3)
C9 C10 C11 C12 1.3(4)
N2 C10 C11 C19 0.9(4)
C9 C10 C11 C19 -177.3(3)
C10 C11 C12 C13 -1.0(5)
C19 C11 C12 C13 177.6(3)
O1 C8 C13 C12 -178.3(3)
C9 C8 C13 C12 0.5(4)
O1 C8 C13 C1 -5.0(5)
C9 C8 C13 C1 173.8(3)
C11 C12 C13 C8 0.1(5)
C11 C12 C13 C1 -173.3(3)
N3 C1 C13 C8 -103.9(3)
C2 C1 C13 C8 15.6(4)
C20 C1 C13 C8 146.9(3)
N3 C1 C13 C12 69.2(4)
C2 C1 C13 C12 -171.3(3)
C20 C1 C13 C12 -40.0(4)
C5 N1 C15 C16 -171.6(3)
C10 N2 C17 C18 84.5(4)
N3 C1 C20 C21 4.2(3)
C13 C1 C20 C21 118.9(3)
C2 C1 C20 C21 -112.1(3)
N3 C1 C20 C25 -175.3(3)
C13 C1 C20 C25 -60.6(4)
C2 C1 C20 C25 68.4(4)
C25 C20 C21 C22 -0.2(5)
C1 C20 C21 C22 -179.8(3)
C25 C20 C21 C26 179.3(3)
C1 C20 C21 C26 -0.2(3)
C20 C21 C22 C23 0.4(5)
C26 C21 C22 C23 -179.1(3)
C21 C22 C23 C24 0.2(5)
C22 C23 C24 C25 -0.9(5)
C21 C20 C25 C24 -0.5(4)
C1 C20 C25 C24 179.0(3)
C23 C24 C25 C20 1.0(5)
N4 N3 C26 O2 -8.5(5)
C1 N3 C26 O2 -172.4(3)
N4 N3 C26 C21 171.5(3)
C1 N3 C26 C21 7.7(3)
C22 C21 C26 O2 -4.9(5)
C20 C21 C26 O2 175.6(3)
C22 C21 C26 N3 175.0(3)
C20 C21 C26 N3 -4.4(3)
N3 N4 C27 C28 177.3(3)
N3 N4 C27 C34 -1.1(5)
N4 C27 C28 C29 150.2(3)
C34 C27 C28 C29 -31.3(5)
N4 C27 C28 C33 -31.8(4)
C34 C27 C28 C33 146.8(3)
C33 C28 C29 C30 1.3(5)
C27 C28 C29 C30 179.4(3)
C28 C29 C30 C31 -1.2(5)
C29 C30 C31 O3 179.1(3)
C29 C30 C31 C32 0.4(5)
O3 C31 C32 C33 -178.4(3)
C30 C31 C32 C33 0.3(5)
C31 C32 C33 C28 -0.2(5)
C29 C28 C33 C32 -0.6(5)
C27 C28 C33 C32 -178.7(3)
